data_2214956
loop_
_publ_author_name
'Sarojini, B. K.'
'Narayana, B.'
'Swamy, M. T.'
'Yathirajan, H. S.'
'Bolte, Michael'

_publ_section_title
;
 Redetermination of <i>N</i>,<i>N</i>'-bis(4-chlorophenyl)thiourea at
 173 K
;
_journal_coeditor_code AT2379
_journal_issue 9
_journal_name_full 'Acta Crystallographica Section E'
_journal_page_first o3879
_journal_page_last o3879
_journal_paper_doi 10.1107/S1600536807040871
_journal_volume 63
_journal_year 2007
_chemical_formula_iupac 'C13 H10 Cl2 N2 S'
_chemical_formula_moiety 'C13 H10 Cl2 N2 S'
_chemical_formula_sum 'C13 H10 Cl2 N2 S'
_chemical_formula_weight 297.19
_chemical_name_systematic
;
N,N'-bis(4-chlorophenyl)thiourea
;
_space_group_IT_number 14
_symmetry_cell_setting monoclinic
_symmetry_space_group_name_Hall '-P 2ybc'
_symmetry_space_group_name_H-M 'P 1 21/c 1'
_atom_sites_solution_hydrogens geom
_atom_sites_solution_primary direct
_atom_sites_solution_secondary difmap
_audit_creation_method SHELXL97
_cell_angle_alpha 90.00
_cell_angle_beta 103.290(6)
_cell_angle_gamma 90.00
_cell_formula_units_Z 4
_cell_length_a 13.8552(11)
_cell_length_b 7.1640(4)
_cell_length_c 14.1324(11)
_cell_measurement_reflns_used 17612
_cell_measurement_temperature 173(2)
_cell_measurement_theta_max 27.7
_cell_measurement_theta_min 3.6
_cell_volume 1365.20(17)
_computing_cell_refinement X-AREA
_computing_data_collection 'X-AREA (Stoe & Cie, 2001)'
_computing_data_reduction 'X-AREA [Or X-RED?]'
_computing_molecular_graphics 'PLATON (Spek, 2003)'
_computing_publication_material SHELXL97
_computing_structure_refinement 'SHELXL97 (Sheldrick, 1997)'
_computing_structure_solution 'SHELXS97 (Sheldrick, 1990)'
_diffrn_ambient_temperature 173(2)
_diffrn_measured_fraction_theta_full 0.997
_diffrn_measured_fraction_theta_max 0.979
_diffrn_measurement_device_type 'Stoe IPDS II two-circle'
_diffrn_measurement_method \w
_diffrn_radiation_monochromator graphite
_diffrn_radiation_source 'fine-focus sealed tube'
_diffrn_radiation_type MoK\a
_diffrn_radiation_wavelength 0.71073
_diffrn_reflns_av_R_equivalents 0.0418
_diffrn_reflns_av_sigmaI/netI 0.0213
_diffrn_reflns_limit_h_max 17
_diffrn_reflns_limit_h_min -17
_diffrn_reflns_limit_k_max 9
_diffrn_reflns_limit_k_min -9
_diffrn_reflns_limit_l_max 17
_diffrn_reflns_limit_l_min -18
_diffrn_reflns_number 18732
_diffrn_reflns_theta_full 25.00
_diffrn_reflns_theta_max 27.64
_diffrn_reflns_theta_min 3.62
_diffrn_standards_number 0
_exptl_absorpt_coefficient_mu 0.610
_exptl_absorpt_correction_T_max 0.8287
_exptl_absorpt_correction_T_min 0.8057
_exptl_absorpt_correction_type multi-scan
_exptl_absorpt_process_details '[MULABS (Spek, 2003; Blessing, 1995)]'
_exptl_crystal_colour colourless
_exptl_crystal_density_diffrn 1.446
_exptl_crystal_density_method 'not measured'
_exptl_crystal_description block
_exptl_crystal_F_000 608
_exptl_crystal_size_max 0.37
_exptl_crystal_size_mid 0.34
_exptl_crystal_size_min 0.32
_refine_diff_density_max 0.426
_refine_diff_density_min -0.477
_refine_ls_extinction_coef 0.0115(13)
_refine_ls_extinction_expression Fc^*^=kFc[1+0.001xFc^2^\l^3^/sin(2\q)]^-1/4^
_refine_ls_extinction_method 'SHELXL97 (Sheldrick, 1997)'
_refine_ls_goodness_of_fit_ref 1.055
_refine_ls_hydrogen_treatment mixed
_refine_ls_matrix_type full
_refine_ls_number_parameters 172
_refine_ls_number_reflns 3118
_refine_ls_number_restraints 0
_refine_ls_restrained_S_all 1.055
_refine_ls_R_factor_all 0.0362
_refine_ls_R_factor_gt 0.0318
_refine_ls_shift/su_max 0.001
_refine_ls_shift/su_mean 0.000
_refine_ls_structure_factor_coef Fsqd
_refine_ls_weighting_details 'calc w = 1/[\s^2^(Fo^2^)+(0.0416P)^2^+0.5812P] where P=(Fo^2^+2Fc^2^)/3'
_refine_ls_weighting_scheme calc
_refine_ls_wR_factor_gt 0.0807
_refine_ls_wR_factor_ref 0.0829
_reflns_number_gt 2828
_reflns_number_total 3118
_reflns_threshold_expression I>2\s(I)
_cod_data_source_file at2379.cif
_cod_data_source_block I
_cod_original_sg_symbol_H-M 'P 21/c'
_cod_database_code 2214956
_cod_database_fobs_code 2214956

loop_
_symmetry_equiv_pos_as_xyz
'x, y, z'
'-x, y+1/2, -z+1/2'
'-x, -y, -z'
'x, -y-1/2, z-1/2'

loop_
_atom_site_type_symbol
_atom_site_label
_atom_site_fract_x
_atom_site_fract_y
_atom_site_fract_z
_atom_site_U_iso_or_equiv
_atom_site_adp_type
_atom_site_calc_flag
_atom_site_refinement_flags
_atom_site_occupancy
Cl Cl1 0.86710(4) 0.20429(9) 0.48109(4) 0.05742(17) Uani d . 1
Cl Cl2 0.02930(3) 0.21344(9) 0.83408(4) 0.05364(16) Uani d . 1
S S1 0.41410(2) 0.15822(5) 0.60687(2) 0.02176(10) Uani d . 1
N N1 0.55058(9) 0.41911(17) 0.68187(9) 0.0243(2) Uani d . 1
H H1 0.5712(13) 0.492(3) 0.7280(14) 0.034(5) Uiso d . 1
N N2 0.40903(9) 0.43015(17) 0.73673(9) 0.0248(3) Uani d . 1
H H2 0.4436(15) 0.501(3) 0.7800(16) 0.045(6) Uiso d . 1
C C1 0.77329(12) 0.2673(2) 0.53935(13) 0.0333(3) Uani d . 1
C C2 0.79706(11) 0.3009(2) 0.63856(13) 0.0349(4) Uani d . 1
H H2A 0.8638 0.2923 0.6746 0.042 Uiso calc R 1
C C3 0.72165(11) 0.3476(2) 0.68460(11) 0.0290(3) Uani d . 1
H H3 0.7370 0.3706 0.7526 0.035 Uiso calc R 1
C C4 0.62372(10) 0.36086(18) 0.63133(10) 0.0223(3) Uani d . 1
C C5 0.60103(11) 0.3290(2) 0.53124(10) 0.0253(3) Uani d . 1
H H5 0.5345 0.3395 0.4947 0.030 Uiso calc R 1
C C6 0.67648(12) 0.2815(2) 0.48504(11) 0.0300(3) Uani d . 1
H H6 0.6617 0.2590 0.4170 0.036 Uiso calc R 1
C C7 0.45935(9) 0.34474(18) 0.67691(9) 0.0197(3) Uani d . 1
C C8 0.31635(10) 0.37305(19) 0.75578(10) 0.0222(3) Uani d . 1
C C9 0.23088(11) 0.3522(2) 0.68238(10) 0.0301(3) Uani d . 1
H H9 0.2331 0.3717 0.6164 0.036 Uiso calc R 1
C C10 0.14188(11) 0.3024(3) 0.70598(12) 0.0345(4) Uani d . 1
H H10 0.0835 0.2849 0.6562 0.041 Uiso calc R 1
C C11 0.13964(11) 0.2786(2) 0.80308(12) 0.0318(3) Uani d . 1
C C12 0.22385(11) 0.3042(2) 0.87692(11) 0.0299(3) Uani d . 1
H H12 0.2209 0.2901 0.9430 0.036 Uiso calc R 1
C C13 0.31273(10) 0.3509(2) 0.85273(10) 0.0255(3) Uani d . 1
H H13 0.3711 0.3677 0.9026 0.031 Uiso calc R 1

loop_
_atom_site_aniso_label
_atom_site_aniso_U_11
_atom_site_aniso_U_22
_atom_site_aniso_U_33
_atom_site_aniso_U_12
_atom_site_aniso_U_13
_atom_site_aniso_U_23
Cl1 0.0447(3) 0.0746(4) 0.0649(3) 0.0117(2) 0.0372(2) 0.0028(3)
Cl2 0.0270(2) 0.0809(4) 0.0574(3) -0.0063(2) 0.01892(19) 0.0048(3)
S1 0.02455(17) 0.02253(17) 0.01732(16) -0.00173(12) 0.00302(12) -0.00205(12)
N1 0.0254(6) 0.0260(6) 0.0227(6) -0.0047(5) 0.0080(5) -0.0075(5)
N2 0.0244(6) 0.0275(6) 0.0236(6) -0.0036(5) 0.0080(5) -0.0071(5)
C1 0.0322(8) 0.0322(8) 0.0419(9) 0.0024(6) 0.0220(7) 0.0038(7)
C2 0.0229(7) 0.0401(9) 0.0424(9) -0.0011(6) 0.0093(6) 0.0038(7)
C3 0.0256(7) 0.0331(7) 0.0279(7) -0.0044(6) 0.0054(6) -0.0003(6)
C4 0.0237(6) 0.0197(6) 0.0251(6) -0.0020(5) 0.0092(5) 0.0003(5)
C5 0.0269(7) 0.0247(7) 0.0251(7) 0.0009(5) 0.0076(5) 0.0024(5)
C6 0.0379(8) 0.0291(7) 0.0272(7) 0.0007(6) 0.0160(6) 0.0012(6)
C7 0.0229(6) 0.0207(6) 0.0149(5) 0.0008(5) 0.0033(5) 0.0029(5)
C8 0.0223(6) 0.0225(6) 0.0225(6) 0.0013(5) 0.0070(5) -0.0019(5)
C9 0.0263(7) 0.0426(8) 0.0206(6) 0.0033(6) 0.0040(5) 0.0002(6)
C10 0.0216(7) 0.0493(10) 0.0310(8) 0.0022(6) 0.0023(6) -0.0026(7)
C11 0.0219(7) 0.0387(8) 0.0367(8) 0.0014(6) 0.0109(6) 0.0001(7)
C12 0.0305(7) 0.0365(8) 0.0247(7) 0.0014(6) 0.0105(6) 0.0020(6)
C13 0.0249(6) 0.0301(7) 0.0213(6) 0.0012(5) 0.0047(5) -0.0019(5)

loop_
_atom_type_symbol
_atom_type_description
_atom_type_scat_dispersion_real
_atom_type_scat_dispersion_imag
_atom_type_scat_source
C C 0.0033 0.0016 'International Tables Vol C Tables 4.2.6.8 and 6.1.1.4'
H H 0.0000 0.0000 'International Tables Vol C Tables 4.2.6.8 and 6.1.1.4'
Cl Cl 0.1484 0.1585 'International Tables Vol C Tables 4.2.6.8 and 6.1.1.4'
N N 0.0061 0.0033 'International Tables Vol C Tables 4.2.6.8 and 6.1.1.4'
S S 0.1246 0.1234 'International Tables Vol C Tables 4.2.6.8 and 6.1.1.4'

loop_
_geom_angle_atom_site_label_1
_geom_angle_atom_site_label_2
_geom_angle_atom_site_label_3
_geom_angle
C7 N1 C4 128.14(12)
C7 N1 H1 115.7(12)
C4 N1 H1 114.8(12)
C7 N2 C8 126.82(12)
C7 N2 H2 115.5(14)
C8 N2 H2 114.6(14)
C2 C1 C6 121.44(14)
C2 C1 Cl1 119.44(13)
C6 C1 Cl1 119.12(13)
C1 C2 C3 119.03(15)
C1 C2 H2A 120.5
C3 C2 H2A 120.5
C2 C3 C4 120.34(14)
C2 C3 H3 119.8
C4 C3 H3 119.8
C3 C4 C5 120.02(13)
C3 C4 N1 117.60(12)
C5 C4 N1 122.26(13)
C4 C5 C6 119.71(14)
C4 C5 H5 120.1
C6 C5 H5 120.1
C1 C6 C5 119.45(14)
C1 C6 H6 120.3
C5 C6 H6 120.3
N1 C7 N2 113.31(12)
N1 C7 S1 123.65(10)
N2 C7 S1 122.99(10)
C9 C8 C13 120.31(13)
C9 C8 N2 122.50(12)
C13 C8 N2 117.05(12)
C8 C9 C10 119.78(14)
C8 C9 H9 120.1
C10 C9 H9 120.1
C11 C10 C9 119.25(14)
C11 C10 H10 120.4
C9 C10 H10 120.4
C12 C11 C10 121.38(14)
C12 C11 Cl2 118.66(12)
C10 C11 Cl2 119.96(12)
C11 C12 C13 119.04(14)
C11 C12 H12 120.5
C13 C12 H12 120.5
C8 C13 C12 120.21(13)
C8 C13 H13 119.9
C12 C13 H13 119.9

loop_
_geom_bond_atom_site_label_1
_geom_bond_atom_site_label_2
_geom_bond_distance
Cl1 C1 1.7502(15)
Cl2 C11 1.7480(15)
S1 C7 1.6950(14)
N1 C7 1.3586(17)
N1 C4 1.4297(17)
N1 H1 0.83(2)
N2 C7 1.3588(17)
N2 C8 1.4309(17)
N2 H2 0.85(2)
C1 C2 1.386(2)
C1 C6 1.388(2)
C2 C3 1.393(2)
C2 H2A 0.9500
C3 C4 1.3954(19)
C3 H3 0.9500
C4 C5 1.3955(19)
C5 C6 1.396(2)
C5 H5 0.9500
C6 H6 0.9500
C8 C9 1.391(2)
C8 C13 1.3916(19)
C9 C10 1.396(2)
C9 H9 0.9500
C10 C11 1.390(2)
C10 H10 0.9500
C11 C12 1.387(2)
C12 C13 1.393(2)
C12 H12 0.9500
C13 H13 0.9500

loop_
_geom_hbond_atom_site_label_D
_geom_hbond_atom_site_label_H
_geom_hbond_atom_site_label_A
_geom_hbond_site_symmetry_A
_geom_hbond_distance_DH
_geom_hbond_distance_HA
_geom_hbond_distance_DA
_geom_hbond_angle_DHA
N1 H1 S1 2_656 0.83(2) 2.58(2) 3.3787(13) 159.5(16)
N2 H2 S1 2_656 0.85(2) 2.50(2) 3.3272(13) 163.2(18)

loop_
_geom_torsion_atom_site_label_1
_geom_torsion_atom_site_label_2
_geom_torsion_atom_site_label_3
_geom_torsion_atom_site_label_4
_geom_torsion
C6 C1 C2 C3 0.8(2)
Cl1 C1 C2 C3 -178.82(13)
C1 C2 C3 C4 -0.2(2)
C2 C3 C4 C5 -0.6(2)
C2 C3 C4 N1 -176.71(14)
C7 N1 C4 C3 -135.00(15)
C7 N1 C4 C5 49.0(2)
C3 C4 C5 C6 0.8(2)
N1 C4 C5 C6 176.74(13)
C2 C1 C6 C5 -0.6(2)
Cl1 C1 C6 C5 179.04(12)
C4 C5 C6 C1 -0.2(2)
C4 N1 C7 N2 178.20(13)
C4 N1 C7 S1 0.6(2)
C8 N2 C7 N1 -173.04(12)
C8 N2 C7 S1 4.5(2)
C7 N2 C8 C9 -57.4(2)
C7 N2 C8 C13 126.95(15)
C13 C8 C9 C10 -2.3(2)
N2 C8 C9 C10 -177.77(14)
C8 C9 C10 C11 1.5(2)
C9 C10 C11 C12 0.3(3)
C9 C10 C11 Cl2 -179.21(13)
C10 C11 C12 C13 -1.3(2)
Cl2 C11 C12 C13 178.17(12)
C9 C8 C13 C12 1.2(2)
N2 C8 C13 C12 176.96(13)
C11 C12 C13 C8 0.6(2)

loop_
_cod_related_entry_id
_cod_related_entry_database
_cod_related_entry_code
1 ChemSpider 2077347
